data_1504046
loop_
_publ_author_name
'Wang, Bing'
'Wang, Yong-Jun'

_publ_section_title
;
 SmI2-promoted intramolecular asymmetric pinacol-type
 ketone-tert-butanesulfinyl imine reductive coupling: stereoselectivity
 and mechanism.
;
_journal_issue 15
_journal_name_full 'Organic letters'
_journal_page_first 3410
_journal_page_last 3413
_journal_paper_doi 10.1021/ol901296u
_journal_volume 11
_journal_year 2009
_chemical_formula_sum 'C16 H25 N O2 S'
_chemical_formula_weight 295.43
_chemical_name_systematic
; 
 ? 
;
_space_group_IT_number 7
_symmetry_cell_setting monoclinic
_symmetry_space_group_name_Hall 'P -2yc'
_symmetry_space_group_name_H-M 'P 1 c 1'
_atom_sites_solution_hydrogens geom
_atom_sites_solution_primary direct
_atom_sites_solution_secondary difmap
_audit_creation_method SHELXL-97
_cell_angle_alpha 90.00
_cell_angle_beta 91.940(13)
_cell_angle_gamma 90.00
_cell_formula_units_Z 4
_cell_length_a 6.119(4)
_cell_length_b 13.231(10)
_cell_length_c 20.150(15)
_cell_measurement_reflns_used 689
_cell_measurement_temperature 293(2)
_cell_measurement_theta_max 21.003
_cell_measurement_theta_min 3.079
_cell_volume 1630(2)
_computing_cell_refinement SMART
_computing_data_collection 'SMART (Bruker, 2000)'
_computing_data_reduction 'SAINT (Bruker, 2000)'
_computing_molecular_graphics 'SHELXTL (Bruker, 2000)'
_computing_publication_material SHELXTL
_computing_structure_refinement 'SHELXL-97 (Sheldrick, 1997)'
_computing_structure_solution 'SHELXS-97 (Sheldrick, 1997)'
_diffrn_ambient_temperature 293(2)
_diffrn_measured_fraction_theta_full 0.990
_diffrn_measured_fraction_theta_max 0.990
_diffrn_measurement_device_type 'Bruker SMART APEX CCD area detector'
_diffrn_measurement_method '\f and \w scans'
_diffrn_radiation_monochromator graphite
_diffrn_radiation_source 'fine-focus sealed tube'
_diffrn_radiation_type MoK\a
_diffrn_radiation_wavelength 0.71073
_diffrn_reflns_av_R_equivalents 0.0625
_diffrn_reflns_av_sigmaI/netI 0.1028
_diffrn_reflns_limit_h_max 6
_diffrn_reflns_limit_h_min -7
_diffrn_reflns_limit_k_max 16
_diffrn_reflns_limit_k_min -16
_diffrn_reflns_limit_l_max 25
_diffrn_reflns_limit_l_min -19
_diffrn_reflns_number 7997
_diffrn_reflns_theta_full 27.12
_diffrn_reflns_theta_max 27.12
_diffrn_reflns_theta_min 1.54
_exptl_absorpt_coefficient_mu 0.200
_exptl_absorpt_correction_T_max 0.9764
_exptl_absorpt_correction_T_min 0.9610
_exptl_absorpt_correction_type multi-scan
_exptl_absorpt_process_details 'SADABS (Sheldrick, 1996)'
_exptl_crystal_colour colorless
_exptl_crystal_density_diffrn 1.204
_exptl_crystal_density_method 'not measured'
_exptl_crystal_description prism
_exptl_crystal_F_000 640
_exptl_crystal_size_max 0.20
_exptl_crystal_size_mid 0.15
_exptl_crystal_size_min 0.12
_refine_diff_density_max 0.744
_refine_diff_density_min -0.239
_refine_diff_density_rms 0.067
_refine_ls_abs_structure_details 'Flack H D (1983), Acta Cryst. A39, 876-881'
_refine_ls_abs_structure_Flack 0.04(17)
_refine_ls_extinction_method none
_refine_ls_goodness_of_fit_ref 1.019
_refine_ls_hydrogen_treatment mixed
_refine_ls_matrix_type full
_refine_ls_number_parameters 377
_refine_ls_number_reflns 4716
_refine_ls_number_restraints 5
_refine_ls_restrained_S_all 1.019
_refine_ls_R_factor_all 0.1113
_refine_ls_R_factor_gt 0.0779
_refine_ls_shift/su_max 0.000
_refine_ls_shift/su_mean 0.000
_refine_ls_structure_factor_coef Fsqd
_refine_ls_weighting_details 'calc w=1/[\s^2^(Fo^2^)+(0.1193P)^2^+0.0634P] where P=(Fo^2^+2Fc^2^)/3'
_refine_ls_weighting_scheme calc
_refine_ls_wR_factor_gt 0.1950
_refine_ls_wR_factor_ref 0.2193
_reflns_number_gt 3177
_reflns_number_total 4716
_reflns_threshold_expression >2\s(I)
_cod_data_source_file ol901296u_si_002.cif
_cod_data_source_block 3a
_cod_depositor_comments
;
The following automatic conversions were performed:
'_atom_site_symetry_multiplicity' tag replaced with
'_atom_site_symmetry_multiplicity'.

Automatic conversion script
Id: cif_correct_tags 1440 2010-10-19 06:21:57Z saulius 

The following automatic conversions were performed:

'_symmetry_cell_setting' value 'Monoclinic' changed to 'monoclinic'
according to /home/saulius/struct/CIF-dictionaries/cif_core.dic
dictionary named 'cif_core.dic' version 2.4.2 from 2011-04-26.

Automatic conversion script
Id: cif_fix_values 1715 2011-07-08 13:25:40Z adriana 
;
_cod_original_sg_symbol_H-M 'P c'
_cod_database_code 1504046

loop_
_symmetry_equiv_pos_as_xyz
'x, y, z'
'x, -y, z+1/2'

loop_
_atom_site_label
_atom_site_type_symbol
_atom_site_fract_x
_atom_site_fract_y
_atom_site_fract_z
_atom_site_U_iso_or_equiv
_atom_site_adp_type
_atom_site_occupancy
_atom_site_symmetry_multiplicity
_atom_site_calc_flag
_atom_site_refinement_flags
S1 S 0.6366(2) 0.51085(11) 0.07015(9) 0.0520(4) Uani 1 1 d .
O1 O 0.8118(8) 0.2730(3) 0.2445(3) 0.0705(13) Uani 1 1 d .
H1A H 0.8904 0.2251 0.2552 0.106 Uiso 1 1 calc R
O2 O 0.4834(8) 0.5916(4) 0.0924(3) 0.0754(14) Uani 1 1 d .
N1 N 0.8239(8) 0.4822(4) 0.1276(3) 0.0532(13) Uani 1 1 d D
H1X H 0.922(7) 0.533(3) 0.142(2) 0.030(13) Uiso 1 1 d D
C1 C 1.1418(13) 0.2721(6) 0.0987(4) 0.071(2) Uani 1 1 d .
H2 H 1.2576 0.3127 0.1134 0.085 Uiso 1 1 calc R
C2 C 1.1659(15) 0.2158(7) 0.0430(4) 0.085(2) Uani 1 1 d .
H3 H 1.2947 0.2196 0.0199 0.102 Uiso 1 1 calc R
C3 C 0.998(2) 0.1527(7) 0.0207(5) 0.097(3) Uani 1 1 d .
H4 H 1.0125 0.1131 -0.0170 0.116 Uiso 1 1 calc R
C4 C 0.8128(16) 0.1500(6) 0.0551(5) 0.089(3) Uani 1 1 d .
H5 H 0.6995 0.1077 0.0407 0.106 Uiso 1 1 calc R
C5 C 0.7861(13) 0.2078(6) 0.1109(4) 0.077(2) Uani 1 1 d .
H6 H 0.6555 0.2042 0.1331 0.093 Uiso 1 1 calc R
C6 C 0.9509(10) 0.2717(4) 0.1347(3) 0.0519(14) Uani 1 1 d .
C7 C 0.9149(10) 0.3314(4) 0.1968(3) 0.0524(14) Uani 1 1 d .
C8 C 0.7488(10) 0.4175(4) 0.1821(3) 0.0513(14) Uani 1 1 d .
H8 H 0.6110 0.3861 0.1669 0.062 Uiso 1 1 calc R
C9 C 0.7028(12) 0.4775(5) 0.2449(4) 0.0669(19) Uani 1 1 d .
H9A H 0.6040 0.5328 0.2338 0.080 Uiso 1 1 calc R
H9B H 0.6318 0.4340 0.2763 0.080 Uiso 1 1 calc R
C10 C 0.9119(14) 0.5195(6) 0.2767(4) 0.074(2) Uani 1 1 d .
H10A H 0.8787 0.5512 0.3186 0.089 Uiso 1 1 calc R
H10B H 0.9702 0.5711 0.2480 0.089 Uiso 1 1 calc R
C11 C 1.0861(12) 0.4374(7) 0.2891(4) 0.077(2) Uani 1 1 d .
H11A H 1.2215 0.4684 0.3051 0.092 Uiso 1 1 calc R
H11B H 1.0379 0.3911 0.3230 0.092 Uiso 1 1 calc R
C12 C 1.1246(10) 0.3806(5) 0.2271(3) 0.0604(17) Uani 1 1 d .
H12A H 1.2323 0.3283 0.2364 0.072 Uiso 1 1 calc R
H12B H 1.1844 0.4263 0.1947 0.072 Uiso 1 1 calc R
C13 C 0.8162(11) 0.5732(4) 0.0104(3) 0.0555(15) Uani 1 1 d .
C14 C 0.9834(14) 0.4981(5) -0.0110(4) 0.074(2) Uani 1 1 d .
H14A H 1.0587 0.5245 -0.0482 0.111 Uiso 1 1 calc R
H14B H 0.9119 0.4360 -0.0235 0.111 Uiso 1 1 calc R
H14C H 1.0865 0.4856 0.0250 0.111 Uiso 1 1 calc R
C15 C 0.6565(14) 0.6031(8) -0.0467(4) 0.087(3) Uani 1 1 d .
H15A H 0.7371 0.6195 -0.0853 0.131 Uiso 1 1 calc R
H15B H 0.5729 0.6608 -0.0338 0.131 Uiso 1 1 calc R
H15C H 0.5596 0.5477 -0.0566 0.131 Uiso 1 1 calc R
C16 C 0.9224(15) 0.6676(5) 0.0426(4) 0.080(2) Uani 1 1 d .
H16A H 0.9991 0.6487 0.0831 0.121 Uiso 1 1 calc R
H16B H 0.8110 0.7160 0.0522 0.121 Uiso 1 1 calc R
H16C H 1.0232 0.6969 0.0126 0.121 Uiso 1 1 calc R
S2 S 0.1352(3) -0.01129(11) 0.81315(10) 0.0574(4) Uani 1 1 d .
O3 O 0.2834(7) 0.2753(4) 0.6769(3) 0.0667(12) Uani 1 1 d .
H3A H 0.3309 0.2835 0.6397 0.100 Uiso 1 1 calc R
O4 O -0.0114(9) -0.0862(4) 0.7811(3) 0.0906(17) Uani 1 1 d .
N2 N 0.3175(8) 0.0323(4) 0.7620(3) 0.0512(12) Uani 1 1 d D
H2X H 0.44(2) -0.005(13) 0.764(8) 0.32(13) Uiso 1 1 d D
C21 C 0.6683(11) 0.2183(5) 0.8110(4) 0.0623(17) Uani 1 1 d .
H21 H 0.7761 0.1842 0.7885 0.075 Uiso 1 1 calc R
C22 C 0.7130(14) 0.2512(6) 0.8740(4) 0.077(2) Uani 1 1 d .
H22 H 0.8507 0.2390 0.8933 0.093 Uiso 1 1 calc R
C23 C 0.5635(16) 0.3012(6) 0.9093(4) 0.080(2) Uani 1 1 d .
H23 H 0.5971 0.3236 0.9522 0.097 Uiso 1 1 calc R
C24 C 0.3642(17) 0.3175(6) 0.8806(5) 0.085(2) Uani 1 1 d .
H24 H 0.2573 0.3502 0.9044 0.103 Uiso 1 1 calc R
C25 C 0.3165(13) 0.2859(5) 0.8155(4) 0.0693(19) Uani 1 1 d .
H25 H 0.1804 0.3001 0.7958 0.083 Uiso 1 1 calc R
C26 C 0.4697(10) 0.2338(4) 0.7802(3) 0.0479(14) Uani 1 1 d .
C27 C 0.4043(9) 0.1970(5) 0.7104(3) 0.0491(14) Uani 1 1 d .
C28 C 0.2331(9) 0.1102(5) 0.7157(3) 0.0534(15) Uani 1 1 d D
H28 H 0.1021 0.1392 0.7349 0.064 Uiso 1 1 calc R
C29 C 0.1658(13) 0.0684(7) 0.6472(4) 0.075(2) Uani 1 1 d .
H29A H 0.0860 0.1198 0.6221 0.090 Uiso 1 1 calc R
H29B H 0.0695 0.0109 0.6524 0.090 Uiso 1 1 calc R
C30 C 0.3660(14) 0.0358(6) 0.6090(4) 0.075(2) Uani 1 1 d .
H30A H 0.4374 -0.0205 0.6316 0.090 Uiso 1 1 calc R
H30B H 0.3202 0.0137 0.5648 0.090 Uiso 1 1 calc R
C31 C 0.5240(12) 0.1224(6) 0.6042(4) 0.0698(19) Uani 1 1 d .
H31A H 0.6512 0.1003 0.5806 0.084 Uiso 1 1 calc R
H31B H 0.4551 0.1767 0.5788 0.084 Uiso 1 1 calc R
C32 C 0.5954(10) 0.1613(5) 0.6711(3) 0.0549(15) Uani 1 1 d .
H32A H 0.6966 0.2169 0.6658 0.066 Uiso 1 1 calc R
H32B H 0.6718 0.1081 0.6956 0.066 Uiso 1 1 calc R
C33 C 0.3238(11) -0.0821(5) 0.8695(4) 0.0612(17) Uani 1 1 d .
C34 C 0.4668(18) -0.0061(6) 0.9058(5) 0.089(3) Uani 1 1 d .
H34A H 0.5470 -0.0391 0.9414 0.134 Uiso 1 1 calc R
H34B H 0.3773 0.0463 0.9235 0.134 Uiso 1 1 calc R
H34C H 0.5674 0.0228 0.8756 0.134 Uiso 1 1 calc R
C35 C 0.4460(17) -0.1599(7) 0.8314(5) 0.098(3) Uani 1 1 d .
H35A H 0.5853 -0.1330 0.8197 0.147 Uiso 1 1 calc R
H35B H 0.3632 -0.1773 0.7917 0.147 Uiso 1 1 calc R
H35C H 0.4678 -0.2192 0.8583 0.147 Uiso 1 1 calc R
C36 C 0.1638(17) -0.1360(8) 0.9164(5) 0.112(4) Uani 1 1 d .
H36A H 0.0490 -0.1678 0.8904 0.167 Uiso 1 1 calc R
H36B H 0.1018 -0.0871 0.9456 0.167 Uiso 1 1 calc R
H36C H 0.2418 -0.1861 0.9422 0.167 Uiso 1 1 calc R

loop_
_atom_site_aniso_label
_atom_site_aniso_U_11
_atom_site_aniso_U_22
_atom_site_aniso_U_33
_atom_site_aniso_U_23
_atom_site_aniso_U_13
_atom_site_aniso_U_12
S1 0.0425(8) 0.0453(8) 0.0679(10) -0.0046(8) -0.0011(6) 0.0052(7)
O1 0.075(3) 0.053(2) 0.086(3) 0.021(2) 0.027(3) 0.010(2)
O2 0.064(3) 0.072(3) 0.090(3) -0.003(3) 0.000(2) 0.022(3)
N1 0.041(3) 0.046(3) 0.073(4) 0.008(2) 0.000(2) 0.004(2)
C1 0.055(4) 0.076(5) 0.081(5) 0.001(4) 0.007(4) 0.008(4)
C2 0.083(6) 0.093(6) 0.080(5) -0.002(5) 0.020(4) 0.017(5)
C3 0.141(9) 0.076(6) 0.074(5) -0.015(4) 0.010(6) 0.040(6)
C4 0.095(7) 0.071(5) 0.098(6) -0.017(5) -0.009(5) 0.005(5)
C5 0.063(5) 0.074(5) 0.094(6) -0.003(4) 0.007(4) 0.005(4)
C6 0.040(3) 0.048(3) 0.067(4) 0.007(3) 0.004(3) 0.006(3)
C7 0.048(3) 0.049(3) 0.060(4) 0.016(3) 0.008(3) 0.007(3)
C8 0.036(3) 0.049(3) 0.069(4) 0.009(3) 0.008(3) -0.002(3)
C9 0.068(5) 0.054(4) 0.080(5) 0.009(3) 0.025(4) 0.009(3)
C10 0.083(5) 0.068(4) 0.071(5) -0.015(4) 0.004(4) -0.002(4)
C11 0.061(4) 0.092(5) 0.076(5) 0.003(4) 0.003(4) -0.017(4)
C12 0.035(3) 0.075(4) 0.071(4) 0.011(3) 0.000(3) 0.008(3)
C13 0.061(4) 0.043(3) 0.062(4) -0.001(3) -0.004(3) 0.004(3)
C14 0.075(5) 0.060(4) 0.088(6) 0.002(4) 0.019(4) 0.012(4)
C15 0.089(6) 0.103(6) 0.070(5) 0.013(4) -0.002(4) 0.007(5)
C16 0.104(6) 0.047(4) 0.092(5) -0.003(4) 0.012(4) -0.018(4)
S2 0.0540(9) 0.0465(8) 0.0727(11) 0.0019(8) 0.0144(7) -0.0107(8)
O3 0.048(3) 0.075(3) 0.078(3) 0.023(3) 0.000(2) 0.005(2)
O4 0.074(3) 0.075(3) 0.124(5) 0.005(3) 0.005(3) -0.035(3)
N2 0.046(3) 0.039(2) 0.070(3) 0.005(2) 0.009(2) -0.004(2)
C21 0.042(4) 0.068(4) 0.077(5) 0.000(4) 0.003(3) 0.006(3)
C22 0.068(5) 0.090(6) 0.074(5) -0.007(4) -0.002(4) -0.008(4)
C23 0.106(7) 0.062(4) 0.074(5) -0.015(4) 0.010(5) -0.037(5)
C24 0.109(7) 0.059(4) 0.089(6) -0.014(4) 0.018(5) 0.013(5)
C25 0.068(5) 0.053(4) 0.087(5) 0.001(3) 0.006(4) 0.025(3)
C26 0.049(3) 0.032(3) 0.063(4) 0.007(2) 0.006(3) -0.002(2)
C27 0.034(3) 0.053(3) 0.061(4) 0.014(3) 0.002(2) 0.000(3)
C28 0.033(3) 0.059(4) 0.068(4) 0.003(3) 0.002(3) -0.008(3)
C29 0.070(5) 0.083(5) 0.073(5) 0.005(4) 0.000(4) -0.024(4)
C30 0.091(6) 0.069(4) 0.064(4) -0.015(3) 0.003(4) -0.009(4)
C31 0.062(4) 0.085(5) 0.063(4) -0.001(4) 0.010(3) -0.008(4)
C32 0.046(3) 0.063(4) 0.056(4) 0.010(3) 0.011(3) 0.000(3)
C33 0.059(4) 0.042(3) 0.084(5) 0.005(3) 0.015(3) -0.008(3)
C34 0.114(7) 0.073(5) 0.079(6) 0.007(4) -0.015(5) -0.021(5)
C35 0.109(7) 0.062(5) 0.125(8) 0.004(5) 0.020(6) 0.020(5)
C36 0.106(7) 0.112(8) 0.118(8) 0.062(7) 0.022(6) 0.000(6)

loop_
_atom_type_symbol
_atom_type_description
_atom_type_scat_dispersion_real
_atom_type_scat_dispersion_imag
_atom_type_scat_source
C C 0.0033 0.0016 'International Tables Vol C Tables 4.2.6.8 and 6.1.1.4'
H H 0.0000 0.0000 'International Tables Vol C Tables 4.2.6.8 and 6.1.1.4'
O O 0.0106 0.0060 'International Tables Vol C Tables 4.2.6.8 and 6.1.1.4'
S S 0.1246 0.1234 'International Tables Vol C Tables 4.2.6.8 and 6.1.1.4'
N N 0.0061 0.0033 'International Tables Vol C Tables 4.2.6.8 and 6.1.1.4'

loop_
_geom_angle_atom_site_label_1
_geom_angle_atom_site_label_2
_geom_angle_atom_site_label_3
_geom_angle
O2 S1 N1 112.4(3)
O2 S1 C13 105.5(3)
N1 S1 C13 98.4(3)
C7 O1 H1A 109.5
C8 N1 S1 115.4(4)
C8 N1 H1X 113(3)
S1 N1 H1X 119(3)
C2 C1 C6 122.9(8)
C2 C1 H2 118.5
C6 C1 H2 118.5
C1 C2 C3 119.8(9)
C1 C2 H3 120.1
C3 C2 H3 120.1
C4 C3 C2 118.4(8)
C4 C3 H4 120.8
C2 C3 H4 120.8
C3 C4 C5 122.1(9)
C3 C4 H5 118.9
C5 C4 H5 118.9
C4 C5 C6 121.1(8)
C4 C5 H6 119.5
C6 C5 H6 119.5
C5 C6 C1 115.7(7)
C5 C6 C7 118.8(6)
C1 C6 C7 125.4(6)
O1 C7 C6 111.3(5)
O1 C7 C12 110.4(5)
C6 C7 C12 114.0(5)
O1 C7 C8 103.3(5)
C6 C7 C8 110.0(5)
C12 C7 C8 107.2(5)
N1 C8 C9 112.6(5)
N1 C8 C7 110.5(5)
C9 C8 C7 111.3(5)
N1 C8 H8 107.4
C9 C8 H8 107.4
C7 C8 H8 107.4
C10 C9 C8 111.3(6)
C10 C9 H9A 109.4
C8 C9 H9A 109.4
C10 C9 H9B 109.4
C8 C9 H9B 109.4
H9A C9 H9B 108.0
C9 C10 C11 112.4(6)
C9 C10 H10A 109.1
C11 C10 H10A 109.1
C9 C10 H10B 109.1
C11 C10 H10B 109.1
H10A C10 H10B 107.9
C12 C11 C10 110.4(6)
C12 C11 H11A 109.6
C10 C11 H11A 109.6
C12 C11 H11B 109.6
C10 C11 H11B 109.6
H11A C11 H11B 108.1
C11 C12 C7 113.1(6)
C11 C12 H12A 109.0
C7 C12 H12A 109.0
C11 C12 H12B 109.0
C7 C12 H12B 109.0
H12A C12 H12B 107.8
C14 C13 C15 112.2(6)
C14 C13 C16 112.1(6)
C15 C13 C16 110.8(6)
C14 C13 S1 108.5(5)
C15 C13 S1 103.0(5)
C16 C13 S1 109.8(5)
C13 C14 H14A 109.5
C13 C14 H14B 109.5
H14A C14 H14B 109.5
C13 C14 H14C 109.5
H14A C14 H14C 109.5
H14B C14 H14C 109.5
C13 C15 H15A 109.5
C13 C15 H15B 109.5
H15A C15 H15B 109.5
C13 C15 H15C 109.5
H15A C15 H15C 109.5
H15B C15 H15C 109.5
C13 C16 H16A 109.5
C13 C16 H16B 109.5
H16A C16 H16B 109.5
C13 C16 H16C 109.5
H16A C16 H16C 109.5
H16B C16 H16C 109.5
O4 S2 N2 112.1(3)
O4 S2 C33 106.7(3)
N2 S2 C33 98.0(3)
C27 O3 H3A 109.5
C28 N2 S2 114.2(4)
C28 N2 H2X 134(5)
S2 N2 H2X 111(6)
C22 C21 C26 121.7(7)
C22 C21 H21 119.1
C26 C21 H21 119.1
C23 C22 C21 122.0(8)
C23 C22 H22 119.0
C21 C22 H22 119.0
C24 C23 C22 118.1(7)
C24 C23 H23 120.9
C22 C23 H23 120.9
C23 C24 C25 120.7(8)
C23 C24 H24 119.7
C25 C24 H24 119.7
C26 C25 C24 120.6(7)
C26 C25 H25 119.7
C24 C25 H25 119.7
C21 C26 C25 116.8(6)
C21 C26 C27 125.0(6)
C25 C26 C27 118.2(6)
O3 C27 C32 112.2(5)
O3 C27 C26 108.5(5)
C32 C27 C26 113.4(5)
O3 C27 C28 103.2(4)
C32 C27 C28 109.9(5)
C26 C27 C28 109.0(5)
N2 C28 C29 113.4(6)
N2 C28 C27 109.7(4)
C29 C28 C27 111.3(5)
N2 C28 H28 107.4
C29 C28 H28 107.4
C27 C28 H28 107.4
C28 C29 C30 111.1(6)
C28 C29 H29A 109.4
C30 C29 H29A 109.4
C28 C29 H29B 109.4
C30 C29 H29B 109.4
H29A C29 H29B 108.0
C31 C30 C29 110.2(6)
C31 C30 H30A 109.6
C29 C30 H30A 109.6
C31 C30 H30B 109.6
C29 C30 H30B 109.6
H30A C30 H30B 108.1
C32 C31 C30 111.8(6)
C32 C31 H31A 109.3
C30 C31 H31A 109.3
C32 C31 H31B 109.3
C30 C31 H31B 109.3
H31A C31 H31B 107.9
C31 C32 C27 111.8(5)
C31 C32 H32A 109.2
C27 C32 H32A 109.2
C31 C32 H32B 109.2
C27 C32 H32B 109.2
H32A C32 H32B 107.9
C35 C33 C34 114.5(7)
C35 C33 C36 109.4(7)
C34 C33 C36 112.2(8)
C35 C33 S2 110.2(6)
C34 C33 S2 107.5(5)
C36 C33 S2 102.3(5)
C33 C34 H34A 109.5
C33 C34 H34B 109.5
H34A C34 H34B 109.5
C33 C34 H34C 109.5
H34A C34 H34C 109.5
H34B C34 H34C 109.5
C33 C35 H35A 109.5
C33 C35 H35B 109.5
H35A C35 H35B 109.5
C33 C35 H35C 109.5
H35A C35 H35C 109.5
H35B C35 H35C 109.5
C33 C36 H36A 109.5
C33 C36 H36B 109.5
H36A C36 H36B 109.5
C33 C36 H36C 109.5
H36A C36 H36C 109.5
H36B C36 H36C 109.5

loop_
_geom_bond_atom_site_label_1
_geom_bond_atom_site_label_2
_geom_bond_distance
S1 O2 1.500(5)
S1 N1 1.646(5)
S1 C13 1.851(7)
O1 C7 1.399(7)
O1 H1A 0.8200
N1 C8 1.478(8)
N1 H1X 0.94(3)
C1 C2 1.358(12)
C1 C6 1.396(10)
C1 H2 0.9300
C2 C3 1.388(14)
C2 H3 0.9300
C3 C4 1.348(14)
C3 H4 0.9300
C4 C5 1.374(12)
C4 H5 0.9300
C5 C6 1.388(10)
C5 H6 0.9300
C6 C7 1.503(9)
C7 C12 1.546(9)
C7 C8 1.549(8)
C8 C9 1.527(10)
C8 H8 0.9800
C9 C10 1.517(12)
C9 H9A 0.9700
C9 H9B 0.9700
C10 C11 1.537(11)
C10 H10A 0.9700
C10 H10B 0.9700
C11 C12 1.484(11)
C11 H11A 0.9700
C11 H11B 0.9700
C12 H12A 0.9700
C12 H12B 0.9700
C13 C14 1.501(10)
C13 C15 1.536(10)
C13 C16 1.540(9)
C14 H14A 0.9599
C14 H14B 0.9599
C14 H14C 0.9599
C15 H15A 0.9599
C15 H15B 0.9599
C15 H15C 0.9599
C16 H16A 0.9599
C16 H16B 0.9599
C16 H16C 0.9599
S2 O4 1.472(6)
S2 N2 1.648(6)
S2 C33 1.847(7)
O3 C27 1.429(7)
O3 H3A 0.8200
N2 C28 1.471(8)
N2 H2X 0.89(4)
C21 C22 1.360(10)
C21 C26 1.362(9)
C21 H21 0.9300
C22 C23 1.351(12)
C22 H22 0.9300
C23 C24 1.350(12)
C23 H23 0.9300
C24 C25 1.399(12)
C24 H24 0.9300
C25 C26 1.380(9)
C25 H25 0.9300
C26 C27 1.529(9)
C27 C32 1.509(9)
C27 C28 1.561(8)
C28 C29 1.531(10)
C28 H28 0.9800
C29 C30 1.531(12)
C29 H29A 0.9700
C29 H29B 0.9700
C30 C31 1.505(11)
C30 H30A 0.9700
C30 H30B 0.9700
C31 C32 1.496(10)
C31 H31A 0.9700
C31 H31B 0.9700
C32 H32A 0.9700
C32 H32B 0.9700
C33 C35 1.499(11)
C33 C34 1.506(10)
C33 C36 1.556(12)
C34 H34A 0.9599
C34 H34B 0.9599
C34 H34C 0.9599
C35 H35A 0.9599
C35 H35B 0.9599
C35 H35C 0.9599
C36 H36A 0.9599
C36 H36B 0.9599
C36 H36C 0.9599

loop_
_geom_hbond_atom_site_label_D
_geom_hbond_atom_site_label_H
_geom_hbond_atom_site_label_A
_geom_hbond_distance_DH
_geom_hbond_distance_HA
_geom_hbond_distance_DA
_geom_hbond_angle_DHA
_geom_hbond_site_symmetry_A
C29 H29B O4 0.97 2.95 3.582(10) 123.8 .
C35 H35B O4 0.96 2.59 3.102(12) 113.4 .
C36 H36A O4 0.96 2.47 2.970(12) 112.3 .
O1 H1A O4 0.82 2.00 2.787(7) 161.5 2_654
C16 H16A O3 0.96 2.72 3.517(10) 141.0 2_664
O3 H3A O2 0.82 2.14 2.764(7) 133.1 2_565
C35 H35A O1 0.96 2.79 3.253(11) 110.4 2
C35 H35A O4 0.96 2.69 3.637(12) 171.3 1_655

loop_
_geom_torsion_atom_site_label_1
_geom_torsion_atom_site_label_2
_geom_torsion_atom_site_label_3
_geom_torsion_atom_site_label_4
_geom_torsion
O2 S1 N1 C8 77.1(5)
C13 S1 N1 C8 -172.2(4)
C6 C1 C2 C3 -1.5(13)
C1 C2 C3 C4 0.7(13)
C2 C3 C4 C5 0.3(14)
C3 C4 C5 C6 -0.4(13)
C4 C5 C6 C1 -0.4(11)
C4 C5 C6 C7 -178.6(7)
C2 C1 C6 C5 1.3(11)
C2 C1 C6 C7 179.4(7)
C5 C6 C7 O1 41.3(8)
C1 C6 C7 O1 -136.8(6)
C5 C6 C7 C12 167.1(6)
C1 C6 C7 C12 -11.0(9)
C5 C6 C7 C8 -72.5(7)
C1 C6 C7 C8 109.4(7)
S1 N1 C8 C9 -100.7(6)
S1 N1 C8 C7 134.3(5)
O1 C7 C8 N1 -174.9(5)
C6 C7 C8 N1 -56.0(6)
C12 C7 C8 N1 68.4(6)
O1 C7 C8 C9 59.2(7)
C6 C7 C8 C9 178.1(5)
C12 C7 C8 C9 -57.4(6)
N1 C8 C9 C10 -68.4(7)
C7 C8 C9 C10 56.3(7)
C8 C9 C10 C11 -53.1(9)
C9 C10 C11 C12 53.3(9)
C10 C11 C12 C7 -57.3(8)
O1 C7 C12 C11 -52.6(8)
C6 C7 C12 C11 -178.8(6)
C8 C7 C12 C11 59.3(7)
O2 S1 C13 C14 176.7(5)
N1 S1 C13 C14 60.5(5)
O2 S1 C13 C15 -64.2(5)
N1 S1 C13 C15 179.6(5)
O2 S1 C13 C16 53.9(5)
N1 S1 C13 C16 -62.3(5)
O4 S2 N2 C28 79.3(5)
C33 S2 N2 C28 -169.0(4)
C26 C21 C22 C23 0.0(12)
C21 C22 C23 C24 0.4(12)
C22 C23 C24 C25 -1.7(12)
C23 C24 C25 C26 2.6(12)
C22 C21 C26 C25 0.8(10)
C22 C21 C26 C27 -178.4(7)
C24 C25 C26 C21 -2.1(10)
C24 C25 C26 C27 177.2(6)
C21 C26 C27 O3 -138.6(6)
C25 C26 C27 O3 42.3(7)
C21 C26 C27 C32 -13.2(8)
C25 C26 C27 C32 167.7(6)
C21 C26 C27 C28 109.6(6)
C25 C26 C27 C28 -69.5(7)
S2 N2 C28 C29 -97.4(6)
S2 N2 C28 C27 137.5(4)
O3 C27 C28 N2 -167.5(5)
C32 C27 C28 N2 72.7(6)
C26 C27 C28 N2 -52.2(6)
O3 C27 C28 C29 66.2(7)
C32 C27 C28 C29 -53.7(7)
C26 C27 C28 C29 -178.6(6)
N2 C28 C29 C30 -70.1(8)
C27 C28 C29 C30 54.2(8)
C28 C29 C30 C31 -55.6(9)
C29 C30 C31 C32 57.8(8)
C30 C31 C32 C27 -58.9(8)
O3 C27 C32 C31 -58.6(7)
C26 C27 C32 C31 177.9(5)
C28 C27 C32 C31 55.6(7)
O4 S2 C33 C35 57.8(6)
N2 S2 C33 C35 -58.3(6)
O4 S2 C33 C34 -176.8(6)
N2 S2 C33 C34 67.2(6)
O4 S2 C33 C36 -58.5(7)
N2 S2 C33 C36 -174.5(6)
